data_4113902
loop_
_publ_author_name
'Ke Zhang'
'Janardhana Prabhavathy'
'John H. K. Yip'
'Lip Lin Koh'
'Geok Kheng Tan'
'Jagadese J. Vittal'

_publ_section_title
;
 First Examples of AuI-X-AgI Halonium Cations (X = Cl and Br)
;
_journal_name_full 'Journal of the American Chemical Society'
_journal_page_first 8452
_journal_page_last 8453
_journal_paper_doi 10.1021/ja035064z
_journal_volume 125
_journal_year 2003
_chemical_formula_sum 'C40 H33 Au2 Cl2 O0.5 P2'
_chemical_formula_weight 1048.44
_chemical_name_common 1.0.5Et2O
_chemical_name_systematic
; 
 ? 
;
_space_group_IT_number 14
_symmetry_cell_setting monoclinic
_symmetry_space_group_name_Hall '-P 2yn'
_symmetry_space_group_name_H-M 'P 1 21/n 1'
_atom_sites_solution_hydrogens geom
_atom_sites_solution_primary direct
_atom_sites_solution_secondary difmap
_audit_creation_method SHELXL-97
_cell_angle_alpha 90.00
_cell_angle_beta 104.717(1)
_cell_angle_gamma 90.00
_cell_formula_units_Z 4
_cell_length_a 13.6932(1)
_cell_length_b 17.2175(3)
_cell_length_c 17.4876(4)
_cell_measurement_reflns_used 8192
_cell_measurement_temperature 223(2)
_cell_measurement_theta_max 25.0
_cell_measurement_theta_min 2.06
_cell_volume 3987.66(12)
_computing_cell_refinement 'Bruker AXS, SAINT'
_computing_data_collection 'Bruker AXS, SMART'
_computing_data_reduction 'Bruker AXS, SAINT'
_computing_molecular_graphics 'Bruker AXS, SHELXTL'
_computing_publication_material 'Bruker AXS, SHELXTL'
_computing_structure_refinement 'SHELXL-97 (Sheldrick, 1997)'
_computing_structure_solution 'SHELXS-97 (Sheldrick, 1990)'
_diffrn_ambient_temperature 223(2)
_diffrn_measured_fraction_theta_full 0.991
_diffrn_measured_fraction_theta_max 0.991
_diffrn_measurement_method '\w scans'
_diffrn_radiation_monochromator graphite
_diffrn_radiation_source 'fine-focus sealed tube'
_diffrn_radiation_type MoK\a
_diffrn_radiation_wavelength 0.71073
_diffrn_reflns_av_R_equivalents 0.0458
_diffrn_reflns_av_sigmaI/netI 0.0591
_diffrn_reflns_limit_h_max 10
_diffrn_reflns_limit_h_min -17
_diffrn_reflns_limit_k_max 21
_diffrn_reflns_limit_k_min -18
_diffrn_reflns_limit_l_max 21
_diffrn_reflns_limit_l_min -21
_diffrn_reflns_number 22185
_diffrn_reflns_theta_full 26.37
_diffrn_reflns_theta_max 26.37
_diffrn_reflns_theta_min 1.94
_exptl_absorpt_coefficient_mu 7.591
_exptl_absorpt_correction_T_max 0.5506
_exptl_absorpt_correction_T_min 0.3998
_exptl_absorpt_correction_type 'sadabs (Sheldrick, 1996)'
_exptl_crystal_colour yellow
_exptl_crystal_density_diffrn 1.746
_exptl_crystal_description 'thin plates'
_exptl_crystal_F_000 1996
_exptl_crystal_size_max 0.22
_exptl_crystal_size_mid 0.16
_exptl_crystal_size_min 0.06
_refine_diff_density_max 1.162
_refine_diff_density_min -0.830
_refine_diff_density_rms 0.141
_refine_ls_extinction_coef 0.00037(5)
_refine_ls_extinction_expression Fc^*^=kFc[1+0.001xFc^2^\l^3^/sin(2\q)]^-1/4^
_refine_ls_extinction_method SHELXL
_refine_ls_goodness_of_fit_ref 1.195
_refine_ls_hydrogen_treatment mixed
_refine_ls_matrix_type full
_refine_ls_number_parameters 443
_refine_ls_number_reflns 8085
_refine_ls_number_restraints 4
_refine_ls_restrained_S_all 1.199
_refine_ls_R_factor_all 0.0615
_refine_ls_R_factor_gt 0.0359
_refine_ls_shift/su_max 0.001
_refine_ls_shift/su_mean 0.000
_refine_ls_structure_factor_coef Fsqd
_refine_ls_weighting_details 'calc w=1/[\s^2^(Fo^2^)+(0.0241P)^2^+0.0000P] where P=(Fo^2^+2Fc^2^)/3'
_refine_ls_weighting_scheme calc
_refine_ls_wR_factor_gt 0.0762
_refine_ls_wR_factor_ref 0.0808
_reflns_number_gt 5898
_reflns_number_total 8085
_reflns_threshold_expression >2sigma(I)
_cod_data_source_file ja035064zsi20030309_013147.cif
_cod_data_source_block 039
_cod_original_cell_volume 3987.7(1)
_cod_original_formula_sum 'C40 H33 Au2 Cl2 O0.50 P2'
_cod_database_code 4113902

loop_
_symmetry_equiv_pos_as_xyz
'x, y, z'
'-x+1/2, y+1/2, -z+1/2'
'-x, -y, -z'
'x-1/2, -y-1/2, z-1/2'

loop_
_atom_site_label
_atom_site_type_symbol
_atom_site_fract_x
_atom_site_fract_y
_atom_site_fract_z
_atom_site_U_iso_or_equiv
_atom_site_adp_type
_atom_site_occupancy
_atom_site_symmetry_multiplicity
_atom_site_calc_flag
_atom_site_refinement_flags
Au1 Au 0.67770(2) 0.712107(14) 0.628021(14) 0.03498(9) Uani 1 1 d .
Au2 Au 0.45857(2) 0.400091(15) 0.194453(15) 0.03717(9) Uani 1 1 d .
Cl1 Cl 0.79557(14) 0.68101(10) 0.74287(10) 0.0508(5) Uani 1 1 d .
Cl2 Cl 0.50366(15) 0.27304(9) 0.18026(11) 0.0482(5) Uani 1 1 d .
P1 P 0.56372(13) 0.73616(9) 0.51419(9) 0.0313(4) Uani 1 1 d .
P2 P 0.41475(14) 0.52262(9) 0.21212(10) 0.0335(4) Uani 1 1 d .
C1 C 0.4751(5) 0.5593(3) 0.3106(3) 0.0285(15) Uani 1 1 d .
C2 C 0.5716(5) 0.5946(4) 0.3255(4) 0.0333(15) Uani 1 1 d .
C3 C 0.6384(5) 0.5836(4) 0.2743(4) 0.0411(17) Uani 1 1 d .
H3 H 0.6170 0.5539 0.2287 0.049 Uiso 1 1 calc R
C4 C 0.7317(6) 0.6158(5) 0.2918(5) 0.057(2) Uani 1 1 d .
H4 H 0.7744 0.6067 0.2590 0.068 Uiso 1 1 calc R
C5 C 0.7651(6) 0.6637(4) 0.3604(5) 0.054(2) Uani 1 1 d .
H5 H 0.8286 0.6866 0.3713 0.065 Uiso 1 1 calc R
C6 C 0.7042(5) 0.6757(4) 0.4096(4) 0.0414(17) Uani 1 1 d .
H6 H 0.7271 0.7069 0.4539 0.050 Uiso 1 1 calc R
C7 C 0.6062(5) 0.6419(3) 0.3952(4) 0.0308(15) Uani 1 1 d .
C8 C 0.5427(5) 0.6528(3) 0.4463(3) 0.0287(15) Uani 1 1 d .
C9 C 0.4626(5) 0.5995(3) 0.4428(4) 0.0312(15) Uani 1 1 d .
C10 C 0.4168(5) 0.5886(3) 0.5068(4) 0.0355(16) Uani 1 1 d .
H10 H 0.4375 0.6191 0.5519 0.043 Uiso 1 1 calc R
C11 C 0.3434(5) 0.5342(4) 0.5031(4) 0.0384(17) Uani 1 1 d .
H11 H 0.3149 0.5277 0.5457 0.046 Uiso 1 1 calc R
C12 C 0.3104(5) 0.4880(4) 0.4351(4) 0.0377(17) Uani 1 1 d .
H12 H 0.2606 0.4509 0.4335 0.045 Uiso 1 1 calc R
C13 C 0.3497(5) 0.4965(3) 0.3723(4) 0.0326(16) Uani 1 1 d .
H13 H 0.3250 0.4664 0.3275 0.039 Uiso 1 1 calc R
C14 C 0.4294(5) 0.5516(3) 0.3733(4) 0.0291(15) Uani 1 1 d .
C1A C 0.5966(5) 0.8156(4) 0.4569(4) 0.0328(15) Uani 1 1 d .
C2A C 0.6687(5) 0.8699(4) 0.4937(4) 0.0438(18) Uani 1 1 d .
H2A H 0.6992 0.8647 0.5474 0.053 Uiso 1 1 calc R
C3A C 0.6961(6) 0.9311(5) 0.4527(5) 0.059(2) Uani 1 1 d .
H3A H 0.7425 0.9678 0.4789 0.071 Uiso 1 1 calc R
C4A C 0.6537(6) 0.9374(5) 0.3719(5) 0.064(2) Uani 1 1 d .
H4A H 0.6738 0.9770 0.3431 0.077 Uiso 1 1 calc R
C5A C 0.5814(6) 0.8843(5) 0.3343(5) 0.057(2) Uani 1 1 d .
H5A H 0.5517 0.8890 0.2804 0.069 Uiso 1 1 calc R
C6A C 0.5530(5) 0.8238(4) 0.3770(4) 0.0476(19) Uani 1 1 d .
H6A H 0.5041 0.7886 0.3513 0.057 Uiso 1 1 calc R
C1B C 0.4415(5) 0.7647(4) 0.5261(4) 0.0361(16) Uani 1 1 d .
C2B C 0.4289(6) 0.7725(4) 0.6019(5) 0.050(2) Uani 1 1 d .
H2B H 0.4832 0.7628 0.6450 0.060 Uiso 1 1 calc R
C3B C 0.3383(8) 0.7942(5) 0.6147(6) 0.077(3) Uani 1 1 d .
H3B H 0.3317 0.7996 0.6661 0.092 Uiso 1 1 calc R
C4B C 0.2573(8) 0.8080(5) 0.5519(8) 0.085(3) Uani 1 1 d .
H4B H 0.1953 0.8221 0.5604 0.103 Uiso 1 1 calc R
C5B C 0.2683(7) 0.8007(5) 0.4757(7) 0.078(3) Uani 1 1 d .
H5B H 0.2134 0.8110 0.4331 0.094 Uiso 1 1 calc R
C6B C 0.3602(6) 0.7782(4) 0.4615(5) 0.055(2) Uani 1 1 d .
H6B H 0.3668 0.7724 0.4101 0.065 Uiso 1 1 calc R
C1C C 0.2790(5) 0.5362(4) 0.1960(4) 0.0340(16) Uani 1 1 d .
C2C C 0.2382(5) 0.5996(4) 0.2273(4) 0.0367(16) Uani 1 1 d .
H2C H 0.2809 0.6346 0.2602 0.044 Uiso 1 1 calc R
C3C C 0.1357(6) 0.6105(4) 0.2097(4) 0.0461(19) Uani 1 1 d .
H3C H 0.1089 0.6520 0.2318 0.055 Uiso 1 1 calc R
C4C C 0.0719(6) 0.5595(5) 0.1590(5) 0.062(2) Uani 1 1 d .
H4C H 0.0024 0.5675 0.1462 0.075 Uiso 1 1 calc R
C5C C 0.1118(6) 0.4961(4) 0.1272(5) 0.057(2) Uani 1 1 d .
H5C H 0.0687 0.4621 0.0932 0.068 Uiso 1 1 calc R
C6C C 0.2151(5) 0.4834(4) 0.1459(4) 0.0440(19) Uani 1 1 d .
H6C H 0.2417 0.4407 0.1256 0.053 Uiso 1 1 calc R
C1D C 0.4419(5) 0.5944(4) 0.1430(4) 0.0374(16) Uani 1 1 d .
C2D C 0.4579(6) 0.5708(4) 0.0717(4) 0.0489(19) Uani 1 1 d .
H2D H 0.4610 0.5182 0.0604 0.059 Uiso 1 1 calc R
C3D C 0.4696(6) 0.6275(5) 0.0159(5) 0.064(2) Uani 1 1 d .
H3D H 0.4811 0.6115 -0.0318 0.076 Uiso 1 1 calc R
C4D C 0.4644(6) 0.7024(5) 0.0302(5) 0.062(2) Uani 1 1 d .
H4D H 0.4731 0.7388 -0.0068 0.075 Uiso 1 1 calc R
C5D C 0.4461(6) 0.7262(5) 0.1007(5) 0.062(2) Uani 1 1 d .
H5D H 0.4407 0.7790 0.1102 0.075 Uiso 1 1 calc R
C6D C 0.4354(5) 0.6724(4) 0.1581(4) 0.0467(19) Uani 1 1 d .
H6D H 0.4241 0.6891 0.2057 0.056 Uiso 1 1 calc R
C1S C 0.7226(19) -0.1204(10) 0.1743(16) 0.103(9) Uani 0.50 1 d PD
H1SA H 0.7619 -0.1448 0.1428 0.155 Uiso 0.50 1 calc PR
H1SB H 0.7005 -0.1590 0.2059 0.155 Uiso 0.50 1 calc PR
H1SC H 0.7631 -0.0824 0.2083 0.155 Uiso 0.50 1 calc PR
C2S C 0.6408(19) -0.0853(18) 0.1263(12) 0.122(12) Uani 0.50 1 d PD
H2SA H 0.6643 -0.0480 0.0933 0.146 Uiso 0.50 1 calc PR
H2SB H 0.6016 -0.1242 0.0916 0.146 Uiso 0.50 1 calc PR
O1S O 0.5854(11) -0.0517(7) 0.1600(6) 0.070(4) Uani 0.50 1 d PD
C3S C 0.508(2) -0.0212(14) 0.1165(11) 0.138(13) Uani 0.50 1 d PD
H3SA H 0.4538 -0.0578 0.1151 0.165 Uiso 0.50 1 calc PR
H3SB H 0.5190 -0.0213 0.0638 0.165 Uiso 0.50 1 calc PR
C4S C 0.4709(12) 0.0472(12) 0.1251(12) 0.076(6) Uani 0.50 1 d PD
H4SA H 0.4071 0.0534 0.0872 0.114 Uiso 0.50 1 calc PR
H4SB H 0.5167 0.0867 0.1170 0.114 Uiso 0.50 1 calc PR
H4SC H 0.4617 0.0518 0.1776 0.114 Uiso 0.50 1 calc PR

loop_
_atom_site_aniso_label
_atom_site_aniso_U_11
_atom_site_aniso_U_22
_atom_site_aniso_U_33
_atom_site_aniso_U_23
_atom_site_aniso_U_13
_atom_site_aniso_U_12
Au1 0.04048(18) 0.02907(14) 0.02772(15) 0.00020(11) -0.00545(11) -0.00130(11)
Au2 0.04681(19) 0.03030(15) 0.03112(15) -0.00426(11) 0.00385(12) 0.00564(11)
Cl1 0.0568(12) 0.0410(10) 0.0370(10) 0.0131(8) -0.0204(9) -0.0092(8)
Cl2 0.0681(14) 0.0293(10) 0.0484(11) -0.0017(7) 0.0170(9) 0.0149(8)
P1 0.0363(11) 0.0278(9) 0.0253(9) -0.0023(7) -0.0004(7) 0.0004(7)
P2 0.0437(11) 0.0267(9) 0.0268(9) -0.0030(7) 0.0030(8) 0.0025(7)
C1 0.034(4) 0.024(3) 0.024(3) -0.001(3) 0.002(3) 0.002(3)
C2 0.040(4) 0.028(4) 0.032(4) 0.004(3) 0.011(3) 0.006(3)
C3 0.041(5) 0.041(4) 0.042(4) -0.005(3) 0.012(3) 0.001(3)
C4 0.043(5) 0.072(6) 0.061(5) -0.001(4) 0.025(4) -0.006(4)
C5 0.037(5) 0.054(5) 0.068(6) -0.009(4) 0.010(4) -0.010(4)
C6 0.038(5) 0.043(4) 0.042(4) -0.005(3) 0.006(3) -0.004(3)
C7 0.038(4) 0.024(3) 0.029(4) -0.001(3) 0.005(3) 0.004(3)
C8 0.031(4) 0.023(3) 0.025(3) 0.001(2) -0.004(3) 0.001(3)
C9 0.031(4) 0.030(4) 0.028(3) 0.004(3) 0.001(3) 0.005(3)
C10 0.051(5) 0.026(4) 0.029(4) -0.001(3) 0.009(3) 0.004(3)
C11 0.044(5) 0.035(4) 0.039(4) 0.010(3) 0.016(3) 0.007(3)
C12 0.042(4) 0.027(4) 0.042(4) 0.006(3) 0.006(3) -0.003(3)
C13 0.038(4) 0.028(4) 0.029(4) 0.001(3) 0.004(3) -0.003(3)
C14 0.029(4) 0.022(3) 0.031(4) 0.004(3) -0.003(3) 0.005(3)
C1A 0.036(4) 0.033(4) 0.027(4) -0.003(3) 0.005(3) 0.003(3)
C2A 0.048(5) 0.037(4) 0.044(4) 0.004(3) 0.005(3) -0.003(3)
C3A 0.065(6) 0.044(5) 0.066(6) 0.009(4) 0.012(5) -0.014(4)
C4A 0.059(6) 0.058(6) 0.077(6) 0.023(5) 0.020(5) -0.002(4)
C5A 0.074(6) 0.056(6) 0.040(5) 0.013(4) 0.013(4) 0.013(4)
C6A 0.047(5) 0.049(5) 0.040(4) 0.001(4) -0.002(4) 0.013(3)
C1B 0.038(4) 0.025(4) 0.042(4) -0.003(3) 0.004(3) 0.001(3)
C2B 0.047(5) 0.048(5) 0.056(5) -0.015(4) 0.018(4) -0.005(3)
C3B 0.075(8) 0.068(7) 0.091(8) -0.021(5) 0.029(6) 0.004(5)
C4B 0.080(9) 0.060(7) 0.133(10) 0.004(6) 0.058(8) 0.013(5)
C5B 0.041(6) 0.059(6) 0.124(9) 0.039(6) 0.000(6) 0.017(4)
C6B 0.040(5) 0.054(5) 0.062(5) 0.018(4) 0.000(4) 0.006(4)
C1C 0.038(4) 0.029(4) 0.031(4) 0.005(3) 0.001(3) -0.001(3)
C2C 0.041(5) 0.029(4) 0.041(4) 0.006(3) 0.011(3) 0.003(3)
C3C 0.046(5) 0.035(4) 0.058(5) 0.010(3) 0.016(4) 0.002(3)
C4C 0.043(5) 0.055(6) 0.089(7) 0.028(5) 0.018(5) -0.002(4)
C5C 0.048(5) 0.040(5) 0.069(6) 0.008(4) -0.011(4) -0.012(4)
C6C 0.051(5) 0.027(4) 0.048(4) 0.009(3) 0.003(4) -0.004(3)
C1D 0.041(4) 0.037(4) 0.034(4) 0.004(3) 0.008(3) 0.003(3)
C2D 0.067(6) 0.048(5) 0.036(4) 0.001(4) 0.022(4) 0.009(4)
C3D 0.085(7) 0.069(6) 0.045(5) -0.002(4) 0.032(5) 0.003(5)
C4D 0.071(6) 0.079(7) 0.042(5) 0.022(5) 0.025(4) 0.001(5)
C5D 0.070(6) 0.039(5) 0.078(6) 0.012(4) 0.019(5) -0.001(4)
C6D 0.064(5) 0.035(4) 0.042(4) 0.003(3) 0.016(4) 0.000(3)
C1S 0.16(2) 0.042(11) 0.17(2) -0.014(13) 0.15(2) -0.006(13)
C2S 0.12(2) 0.21(3) 0.048(13) 0.000(17) 0.047(15) -0.11(2)
O1S 0.099(10) 0.095(10) 0.022(6) 0.029(6) 0.031(7) 0.031(7)
C3S 0.24(3) 0.11(2) 0.031(11) 0.006(13) -0.025(17) -0.08(2)
C4S 0.043(11) 0.085(15) 0.094(15) -0.039(12) 0.010(10) -0.007(10)

loop_
_atom_type_symbol
_atom_type_description
_atom_type_scat_dispersion_real
_atom_type_scat_dispersion_imag
_atom_type_scat_source
C C 0.0033 0.0016 'International Tables Vol C Tables 4.2.6.8 and 6.1.1.4'
H H 0.0000 0.0000 'International Tables Vol C Tables 4.2.6.8 and 6.1.1.4'
P P 0.1023 0.0942 'International Tables Vol C Tables 4.2.6.8 and 6.1.1.4'
Cl Cl 0.1484 0.1585 'International Tables Vol C Tables 4.2.6.8 and 6.1.1.4'
Au Au -2.0133 8.8022 'International Tables Vol C Tables 4.2.6.8 and 6.1.1.4'
O O 0.0106 0.0060 'International Tables Vol C Tables 4.2.6.8 and 6.1.1.4'

loop_
_geom_angle_atom_site_label_1
_geom_angle_atom_site_label_2
_geom_angle_atom_site_label_3
_geom_angle
P1 Au1 Cl1 177.08(6)
P2 Au2 Cl2 178.22(6)
C1B P1 C1A 103.0(3)
C1B P1 C8 106.8(3)
C1A P1 C8 104.6(3)
C1B P1 Au1 113.9(2)
C1A P1 Au1 114.6(2)
C8 P1 Au1 112.94(19)
C1C P2 C1 107.5(3)
C1C P2 C1D 100.4(3)
C1 P2 C1D 105.7(3)
C1C P2 Au2 113.5(2)
C1 P2 Au2 112.6(2)
C1D P2 Au2 116.0(2)
C14 C1 C2 118.6(5)
C14 C1 P2 121.5(5)
C2 C1 P2 119.9(5)
C1 C2 C7 119.2(6)
C1 C2 C3 122.5(6)
C7 C2 C3 118.3(6)
C4 C3 C2 121.0(7)
C3 C4 C5 120.5(7)
C6 C5 C4 120.1(7)
C5 C6 C7 121.9(7)
C8 C7 C6 122.6(6)
C8 C7 C2 119.2(6)
C6 C7 C2 118.2(6)
C7 C8 C9 118.8(6)
C7 C8 P1 119.5(4)
C9 C8 P1 121.6(5)
C8 C9 C10 122.8(6)
C8 C9 C14 118.7(6)
C10 C9 C14 118.5(6)
C11 C10 C9 121.4(6)
C10 C11 C12 120.1(6)
C13 C12 C11 121.2(6)
C12 C13 C14 121.3(6)
C1 C14 C13 122.7(6)
C1 C14 C9 119.8(6)
C13 C14 C9 117.5(6)
C6A C1A C2A 118.3(6)
C6A C1A P1 122.0(5)
C2A C1A P1 119.7(5)
C3A C2A C1A 121.7(7)
C2A C3A C4A 119.3(7)
C5A C4A C3A 119.7(7)
C4A C5A C6A 120.2(7)
C1A C6A C5A 120.7(7)
C2B C1B C6B 119.5(7)
C2B C1B P1 118.8(5)
C6B C1B P1 121.7(6)
C3B C2B C1B 121.5(8)
C2B C3B C4B 120.0(10)
C3B C4B C5B 119.5(9)
C4B C5B C6B 121.3(9)
C1B C6B C5B 118.2(8)
C2C C1C C6C 120.1(6)
C2C C1C P2 122.1(5)
C6C C1C P2 117.6(5)
C3C C2C C1C 120.4(6)
C2C C3C C4C 119.9(7)
C3C C4C C5C 120.1(8)
C6C C5C C4C 120.5(7)
C5C C6C C1C 118.8(7)
C6D C1D C2D 119.5(7)
C6D C1D P2 119.9(5)
C2D C1D P2 120.2(5)
C1D C2D C3D 119.4(7)
C4D C3D C2D 121.4(8)
C3D C4D C5D 119.3(8)
C4D C5D C6D 121.3(8)
C1D C6D C5D 119.0(7)
O1S C2S C1S 115.4(19)
C2S O1S C3S 116.1(18)
O1S C3S C4S 127.0(18)

loop_
_geom_bond_atom_site_label_1
_geom_bond_atom_site_label_2
_geom_bond_distance
Au1 P1 2.2342(16)
Au1 Cl1 2.2975(15)
Au2 P2 2.2361(16)
Au2 Cl2 2.3034(16)
P1 C1B 1.806(7)
P1 C1A 1.819(7)
P1 C8 1.838(6)
P2 C1C 1.823(7)
P2 C1 1.824(6)
P2 C1D 1.831(7)
C1 C14 1.399(8)
C1 C2 1.418(9)
C2 C7 1.442(8)
C2 C3 1.445(9)
C3 C4 1.354(10)
C4 C5 1.432(10)
C5 C6 1.356(10)
C6 C7 1.425(9)
C7 C8 1.409(8)
C8 C9 1.419(9)
C9 C10 1.427(9)
C9 C14 1.444(8)
C10 C11 1.363(9)
C11 C12 1.407(9)
C12 C13 1.349(8)
C13 C14 1.442(8)
C1A C6A 1.381(8)
C1A C2A 1.393(9)
C2A C3A 1.380(9)
C3A C4A 1.389(11)
C4A C5A 1.385(11)
C5A C6A 1.392(10)
C1B C2B 1.386(9)
C1B C6B 1.390(9)
C2B C3B 1.367(11)
C3B C4B 1.369(14)
C4B C5B 1.384(14)
C5B C6B 1.399(12)
C1C C2C 1.399(9)
C1C C6C 1.403(9)
C2C C3C 1.372(9)
C3C C4C 1.389(10)
C4C C5C 1.398(11)
C5C C6C 1.386(10)
C1D C6D 1.377(9)
C1D C2D 1.381(9)
C2D C3D 1.418(10)
C3D C4D 1.319(11)
C4D C5D 1.382(11)
C5D C6D 1.401(10)
C1S C2S 1.36(3)
C2S O1S 1.22(3)
O1S C3S 1.25(2)
C3S C4S 1.31(2)
